data_4025448
loop_
_publ_author_name
'Lei Zhang'
'Deju Ye'
'Yu Zhou'
'Guannan Liu'
'Enguang Feng'
'Hualiang Jiang'
'Hong Liu'

_publ_section_title
;
 Regioselective Synthesis of 3-Benzazepinones and Unexpected
 5-Bromo-3-benzazepinones
;
_journal_name_full 'Journal of Organic Chemistry'
_journal_page_first 3671
_journal_page_last 3677
_journal_paper_doi 10.1021/jo100378u
_journal_volume 75
_journal_year 2010
_chemical_formula_sum 'C18 H17 N O'
_chemical_formula_weight 263.33
_chemical_name_systematic
; 
 ? 
;
_space_group_IT_number 61
_symmetry_cell_setting orthorhombic
_symmetry_space_group_name_Hall '-P 2ac 2ab'
_symmetry_space_group_name_H-M 'P b c a'
_atom_sites_solution_hydrogens geom
_atom_sites_solution_primary direct
_atom_sites_solution_secondary difmap
_audit_creation_method SHELXL-97
_cell_angle_alpha 90.00
_cell_angle_beta 90.00
_cell_angle_gamma 90.00
_cell_formula_units_Z 8
_cell_length_a 7.5286(7)
_cell_length_b 14.7366(14)
_cell_length_c 25.678(3)
_cell_measurement_reflns_used 3384
_cell_measurement_temperature 293(2)
_cell_measurement_theta_max 54.772
_cell_measurement_theta_min 5.529
_cell_volume 2848.9(5)
_computing_cell_refinement 'Bruker SMART'
_computing_data_collection 'Bruker SMART'
_computing_data_reduction 'Bruker SHELXTL'
_computing_molecular_graphics 'Bruker SHELXTL'
_computing_publication_material 'Bruker SHELXTL'
_computing_structure_refinement 'SHELXL-97 (Sheldrick, 1997)'
_computing_structure_solution 'SHELXS-97 (Sheldrick, 1990)'
_diffrn_ambient_temperature 293(2)
_diffrn_measured_fraction_theta_full 1.000
_diffrn_measured_fraction_theta_max 1.000
_diffrn_measurement_device_type 'CCD area detector'
_diffrn_measurement_method 'phi and omega scans'
_diffrn_radiation_monochromator graphite
_diffrn_radiation_source 'fine-focus sealed tube'
_diffrn_radiation_type MoK\a
_diffrn_radiation_wavelength 0.71073
_diffrn_reflns_av_R_equivalents 0.0607
_diffrn_reflns_av_sigmaI/netI 0.0390
_diffrn_reflns_limit_h_max 9
_diffrn_reflns_limit_h_min -6
_diffrn_reflns_limit_k_max 17
_diffrn_reflns_limit_k_min -18
_diffrn_reflns_limit_l_max 32
_diffrn_reflns_limit_l_min -32
_diffrn_reflns_number 14913
_diffrn_reflns_theta_full 26.50
_diffrn_reflns_theta_max 26.50
_diffrn_reflns_theta_min 1.59
_exptl_absorpt_coefficient_mu 0.076
_exptl_absorpt_correction_T_max 1.0000
_exptl_absorpt_correction_T_min 0.8041
_exptl_absorpt_correction_type empirical
_exptl_absorpt_process_details sadabs
_exptl_crystal_colour colorless
_exptl_crystal_density_diffrn 1.228
_exptl_crystal_density_method 'not measured'
_exptl_crystal_description prismatic
_exptl_crystal_F_000 1120
_exptl_crystal_size_max 0.431
_exptl_crystal_size_mid 0.407
_exptl_crystal_size_min 0.230
_refine_diff_density_max 0.238
_refine_diff_density_min -0.179
_refine_diff_density_rms 0.043
_refine_ls_extinction_method none
_refine_ls_goodness_of_fit_ref 1.045
_refine_ls_hydrogen_treatment constr
_refine_ls_matrix_type full
_refine_ls_number_parameters 183
_refine_ls_number_reflns 2960
_refine_ls_number_restraints 0
_refine_ls_restrained_S_all 1.045
_refine_ls_R_factor_all 0.0723
_refine_ls_R_factor_gt 0.0549
_refine_ls_shift/su_max 0.001
_refine_ls_shift/su_mean 0.000
_refine_ls_structure_factor_coef Fsqd
_refine_ls_weighting_details 'calc w=1/[\s^2^(Fo^2^)+(0.0843P)^2^+0.1500P] where P=(Fo^2^+2Fc^2^)/3'
_refine_ls_weighting_scheme calc
_refine_ls_wR_factor_gt 0.1440
_refine_ls_wR_factor_ref 0.1541
_reflns_number_gt 2178
_reflns_number_total 2960
_reflns_threshold_expression >2sigma(I)
_cod_data_source_file jo100378u_si_001.cif
_cod_data_source_block cd29193
_cod_depositor_comments
;
The following automatic conversions were performed:

'_symmetry_cell_setting' value 'Orthorhombic' changed to
'orthorhombic' according to the built-in table from CIF Core
dictionary named 'cif_core.dic' version 2.4.1 from 2010-06-29.

Automatic conversion script
Id: cif_fix_values 1646 2011-03-28 12:23:43Z adriana 
;
_cod_database_code 4025448

loop_
_symmetry_equiv_pos_as_xyz
'x, y, z'
'-x+1/2, -y, z+1/2'
'-x, y+1/2, -z+1/2'
'x+1/2, -y+1/2, -z'
'-x, -y, -z'
'x-1/2, y, -z-1/2'
'x, -y-1/2, z-1/2'
'-x-1/2, y-1/2, z'

loop_
_atom_site_label
_atom_site_type_symbol
_atom_site_fract_x
_atom_site_fract_y
_atom_site_fract_z
_atom_site_U_iso_or_equiv
_atom_site_adp_type
_atom_site_occupancy
_atom_site_symmetry_multiplicity
_atom_site_calc_flag
_atom_site_refinement_flags
_atom_site_disorder_assembly
_atom_site_disorder_group
O1 O 1.02337(17) 0.55627(9) 0.07991(5) 0.0542(4) Uani 1 1 d . . .
N1 N 0.77127(18) 0.59615(9) 0.12143(5) 0.0391(4) Uani 1 1 d . . .
C1 C 0.8622(2) 0.56385(11) 0.07902(7) 0.0378(4) Uani 1 1 d . . .
C2 C 0.7520(2) 0.53691(12) 0.03292(6) 0.0393(4) Uani 1 1 d . . .
H2A H 0.6690 0.5851 0.0246 0.047 Uiso 1 1 calc R . .
H2B H 0.8284 0.5276 0.0030 0.047 Uiso 1 1 calc R . .
C3 C 0.6520(2) 0.45138(11) 0.04447(6) 0.0366(4) Uani 1 1 d . . .
C4 C 0.5153(2) 0.45402(12) 0.08142(6) 0.0388(4) Uani 1 1 d . . .
C5 C 0.4719(2) 0.53826(12) 0.10835(6) 0.0416(4) Uani 1 1 d . . .
H5 H 0.3518 0.5488 0.1144 0.050 Uiso 1 1 calc R . .
C6 C 0.5834(2) 0.60215(11) 0.12540(6) 0.0376(4) Uani 1 1 d . . .
C7 C 0.6876(3) 0.37087(12) 0.01847(7) 0.0450(5) Uani 1 1 d . . .
H7 H 0.7787 0.3689 -0.0060 0.054 Uiso 1 1 calc R . .
C8 C 0.5896(3) 0.29357(13) 0.02844(8) 0.0517(5) Uani 1 1 d . . .
H8 H 0.6155 0.2399 0.0109 0.062 Uiso 1 1 calc R . .
C9 C 0.4541(3) 0.29584(14) 0.06421(8) 0.0527(5) Uani 1 1 d . . .
H9 H 0.3881 0.2438 0.0710 0.063 Uiso 1 1 calc R . .
C10 C 0.4161(3) 0.37542(13) 0.09007(7) 0.0500(5) Uani 1 1 d . . .
H10 H 0.3226 0.3768 0.1137 0.060 Uiso 1 1 calc R . .
C11 C 0.5161(2) 0.68549(12) 0.15178(6) 0.0379(4) Uani 1 1 d . . .
C12 C 0.3834(2) 0.68082(12) 0.18919(7) 0.0462(5) Uani 1 1 d . . .
H12 H 0.3364 0.6246 0.1982 0.055 Uiso 1 1 calc R . .
C13 C 0.3201(3) 0.75777(12) 0.21325(7) 0.0477(5) Uani 1 1 d . . .
H13 H 0.2307 0.7526 0.2381 0.057 Uiso 1 1 calc R . .
C14 C 0.3867(2) 0.84260(12) 0.20121(7) 0.0446(5) Uani 1 1 d . . .
C15 C 0.5193(3) 0.84720(12) 0.16374(7) 0.0490(5) Uani 1 1 d . . .
H15 H 0.5658 0.9035 0.1546 0.059 Uiso 1 1 calc R . .
C16 C 0.5834(3) 0.77039(12) 0.13985(7) 0.0452(5) Uani 1 1 d . . .
H16 H 0.6735 0.7756 0.1153 0.054 Uiso 1 1 calc R . .
C17 C 0.3169(3) 0.92631(14) 0.22765(9) 0.0698(7) Uani 1 1 d . . .
H17A H 0.3658 0.9792 0.2112 0.105 Uiso 1 1 calc R . .
H17B H 0.3505 0.9255 0.2637 0.105 Uiso 1 1 calc R . .
H17C H 0.1897 0.9277 0.2249 0.105 Uiso 1 1 calc R . .
C18 C 0.8769(3) 0.62162(14) 0.16697(8) 0.0533(5) Uani 1 1 d . . .
H18A H 0.9842 0.5865 0.1676 0.080 Uiso 1 1 calc R . .
H18B H 0.8097 0.6101 0.1981 0.080 Uiso 1 1 calc R . .
H18C H 0.9060 0.6850 0.1651 0.080 Uiso 1 1 calc R . .

loop_
_atom_site_aniso_label
_atom_site_aniso_U_11
_atom_site_aniso_U_22
_atom_site_aniso_U_33
_atom_site_aniso_U_23
_atom_site_aniso_U_13
_atom_site_aniso_U_12
O1 0.0300(8) 0.0641(9) 0.0686(9) -0.0101(7) 0.0021(6) -0.0001(6)
N1 0.0318(8) 0.0443(9) 0.0411(8) -0.0058(6) -0.0037(6) 0.0012(6)
C1 0.0318(10) 0.0350(9) 0.0467(10) 0.0015(7) 0.0024(7) -0.0002(7)
C2 0.0349(10) 0.0441(10) 0.0389(9) 0.0006(7) 0.0057(7) 0.0003(7)
C3 0.0343(10) 0.0404(10) 0.0353(8) -0.0010(7) -0.0044(7) 0.0008(7)
C4 0.0354(10) 0.0437(10) 0.0373(9) -0.0033(7) -0.0014(7) -0.0040(7)
C5 0.0323(10) 0.0504(11) 0.0420(10) -0.0044(8) 0.0048(7) -0.0014(8)
C6 0.0353(10) 0.0419(10) 0.0356(9) -0.0008(7) 0.0034(7) 0.0006(7)
C7 0.0438(11) 0.0474(11) 0.0439(10) -0.0049(8) -0.0012(8) 0.0051(8)
C8 0.0617(13) 0.0388(10) 0.0546(11) -0.0069(9) -0.0094(10) 0.0039(9)
C9 0.0643(14) 0.0413(11) 0.0527(11) 0.0006(9) -0.0076(10) -0.0126(9)
C10 0.0484(12) 0.0582(12) 0.0434(10) -0.0005(9) 0.0043(9) -0.0128(9)
C11 0.0357(10) 0.0414(10) 0.0365(9) 0.0000(7) 0.0003(7) 0.0023(7)
C12 0.0504(12) 0.0407(10) 0.0475(10) -0.0015(8) 0.0113(9) -0.0032(8)
C13 0.0454(11) 0.0506(12) 0.0471(10) -0.0003(8) 0.0136(9) 0.0026(9)
C14 0.0450(11) 0.0441(10) 0.0446(10) 0.0007(8) 0.0017(8) 0.0110(8)
C15 0.0528(12) 0.0382(10) 0.0561(11) 0.0072(8) 0.0061(9) 0.0012(9)
C16 0.0428(11) 0.0458(11) 0.0469(10) 0.0023(8) 0.0106(8) 0.0013(8)
C17 0.0723(16) 0.0518(13) 0.0853(16) -0.0019(12) 0.0187(13) 0.0112(11)
C18 0.0484(12) 0.0595(12) 0.0519(11) -0.0100(9) -0.0141(9) 0.0067(10)

loop_
_atom_type_symbol
_atom_type_description
_atom_type_scat_dispersion_real
_atom_type_scat_dispersion_imag
_atom_type_scat_source
C C 0.0033 0.0016 'International Tables Vol C Tables 4.2.6.8 and 6.1.1.4'
H H 0.0000 0.0000 'International Tables Vol C Tables 4.2.6.8 and 6.1.1.4'
N N 0.0061 0.0033 'International Tables Vol C Tables 4.2.6.8 and 6.1.1.4'
O O 0.0106 0.0060 'International Tables Vol C Tables 4.2.6.8 and 6.1.1.4'

loop_
_geom_angle_atom_site_label_1
_geom_angle_atom_site_label_2
_geom_angle_atom_site_label_3
_geom_angle
_geom_angle_site_symmetry_1
_geom_angle_site_symmetry_3
_geom_angle_publ_flag
C1 N1 C6 125.13(14) . . ?
C1 N1 C18 116.90(15) . . ?
C6 N1 C18 117.88(14) . . ?
O1 C1 N1 120.92(16) . . ?
O1 C1 C2 122.77(16) . . ?
N1 C1 C2 116.29(15) . . ?
C3 C2 C1 110.16(13) . . ?
C3 C2 H2A 109.6 . . ?
C1 C2 H2A 109.6 . . ?
C3 C2 H2B 109.6 . . ?
C1 C2 H2B 109.6 . . ?
H2A C2 H2B 108.1 . . ?
C7 C3 C4 119.47(16) . . ?
C7 C3 C2 121.79(16) . . ?
C4 C3 C2 118.71(15) . . ?
C10 C4 C3 118.55(16) . . ?
C10 C4 C5 120.72(16) . . ?
C3 C4 C5 120.66(15) . . ?
C6 C5 C4 127.92(17) . . ?
C6 C5 H5 116.0 . . ?
C4 C5 H5 116.0 . . ?
C5 C6 N1 123.95(16) . . ?
C5 C6 C11 121.06(16) . . ?
N1 C6 C11 114.97(14) . . ?
C8 C7 C3 120.84(18) . . ?
C8 C7 H7 119.6 . . ?
C3 C7 H7 119.6 . . ?
C9 C8 C7 120.06(18) . . ?
C9 C8 H8 120.0 . . ?
C7 C8 H8 120.0 . . ?
C8 C9 C10 119.82(18) . . ?
C8 C9 H9 120.1 . . ?
C10 C9 H9 120.1 . . ?
C9 C10 C4 121.24(18) . . ?
C9 C10 H10 119.4 . . ?
C4 C10 H10 119.4 . . ?
C16 C11 C12 117.49(16) . . ?
C16 C11 C6 121.30(16) . . ?
C12 C11 C6 121.22(16) . . ?
C13 C12 C11 121.29(17) . . ?
C13 C12 H12 119.4 . . ?
C11 C12 H12 119.4 . . ?
C12 C13 C14 121.26(17) . . ?
C12 C13 H13 119.4 . . ?
C14 C13 H13 119.4 . . ?
C13 C14 C15 117.40(16) . . ?
C13 C14 C17 120.97(18) . . ?
C15 C14 C17 121.63(17) . . ?
C16 C15 C14 121.42(17) . . ?
C16 C15 H15 119.3 . . ?
C14 C15 H15 119.3 . . ?
C15 C16 C11 121.13(17) . . ?
C15 C16 H16 119.4 . . ?
C11 C16 H16 119.4 . . ?
C14 C17 H17A 109.5 . . ?
C14 C17 H17B 109.5 . . ?
H17A C17 H17B 109.5 . . ?
C14 C17 H17C 109.5 . . ?
H17A C17 H17C 109.5 . . ?
H17B C17 H17C 109.5 . . ?
N1 C18 H18A 109.5 . . ?
N1 C18 H18B 109.5 . . ?
H18A C18 H18B 109.5 . . ?
N1 C18 H18C 109.5 . . ?
H18A C18 H18C 109.5 . . ?
H18B C18 H18C 109.5 . . ?

loop_
_geom_bond_atom_site_label_1
_geom_bond_atom_site_label_2
_geom_bond_distance
_geom_bond_site_symmetry_2
_geom_bond_publ_flag
O1 C1 1.219(2) . ?
N1 C1 1.371(2) . ?
N1 C6 1.421(2) . ?
N1 C18 1.463(2) . ?
C1 C2 1.499(2) . ?
C2 C3 1.498(2) . ?
C2 H2A 0.9700 . ?
C2 H2B 0.9700 . ?
C3 C7 1.388(2) . ?
C3 C4 1.400(2) . ?
C4 C10 1.396(2) . ?
C4 C5 1.458(2) . ?
C5 C6 1.336(2) . ?
C5 H5 0.9300 . ?
C6 C11 1.491(2) . ?
C7 C8 1.381(3) . ?
C7 H7 0.9300 . ?
C8 C9 1.373(3) . ?
C8 H8 0.9300 . ?
C9 C10 1.378(3) . ?
C9 H9 0.9300 . ?
C10 H10 0.9300 . ?
C11 C16 1.384(2) . ?
C11 C12 1.388(2) . ?
C12 C13 1.377(2) . ?
C12 H12 0.9300 . ?
C13 C14 1.382(2) . ?
C13 H13 0.9300 . ?
C14 C15 1.389(3) . ?
C14 C17 1.503(3) . ?
C15 C16 1.375(2) . ?
C15 H15 0.9300 . ?
C16 H16 0.9300 . ?
C17 H17A 0.9600 . ?
C17 H17B 0.9600 . ?
C17 H17C 0.9600 . ?
C18 H18A 0.9600 . ?
C18 H18B 0.9600 . ?
C18 H18C 0.9600 . ?

loop_
_geom_torsion_atom_site_label_1
_geom_torsion_atom_site_label_2
_geom_torsion_atom_site_label_3
_geom_torsion_atom_site_label_4
_geom_torsion
_geom_torsion_site_symmetry_1
_geom_torsion_site_symmetry_2
_geom_torsion_site_symmetry_3
_geom_torsion_site_symmetry_4
_geom_torsion_publ_flag
C6 N1 C1 O1 -175.87(16) . . . . ?
C18 N1 C1 O1 0.7(2) . . . . ?
C6 N1 C1 C2 2.7(2) . . . . ?
C18 N1 C1 C2 179.24(15) . . . . ?
O1 C1 C2 C3 107.20(18) . . . . ?
N1 C1 C2 C3 -71.36(19) . . . . ?
C1 C2 C3 C7 -113.48(18) . . . . ?
C1 C2 C3 C4 68.50(19) . . . . ?
C7 C3 C4 C10 -1.5(3) . . . . ?
C2 C3 C4 C10 176.62(16) . . . . ?
C7 C3 C4 C5 -178.39(16) . . . . ?
C2 C3 C4 C5 -0.3(2) . . . . ?
C10 C4 C5 C6 145.0(2) . . . . ?
C3 C4 C5 C6 -38.1(3) . . . . ?
C4 C5 C6 N1 -2.5(3) . . . . ?
C4 C5 C6 C11 179.17(16) . . . . ?
C1 N1 C6 C5 40.9(3) . . . . ?
C18 N1 C6 C5 -135.55(18) . . . . ?
C1 N1 C6 C11 -140.64(16) . . . . ?
C18 N1 C6 C11 42.9(2) . . . . ?
C4 C3 C7 C8 0.3(3) . . . . ?
C2 C3 C7 C8 -177.73(16) . . . . ?
C3 C7 C8 C9 0.4(3) . . . . ?
C7 C8 C9 C10 0.0(3) . . . . ?
C8 C9 C10 C4 -1.3(3) . . . . ?
C3 C4 C10 C9 2.0(3) . . . . ?
C5 C4 C10 C9 178.91(17) . . . . ?
C5 C6 C11 C16 -136.04(19) . . . . ?
N1 C6 C11 C16 45.5(2) . . . . ?
C5 C6 C11 C12 43.9(2) . . . . ?
N1 C6 C11 C12 -134.62(17) . . . . ?
C16 C11 C12 C13 0.5(3) . . . . ?
C6 C11 C12 C13 -179.41(17) . . . . ?
C11 C12 C13 C14 -0.2(3) . . . . ?
C12 C13 C14 C15 0.3(3) . . . . ?
C12 C13 C14 C17 -179.98(19) . . . . ?
C13 C14 C15 C16 -0.6(3) . . . . ?
C17 C14 C15 C16 179.65(19) . . . . ?
C14 C15 C16 C11 0.9(3) . . . . ?
C12 C11 C16 C15 -0.8(3) . . . . ?
C6 C11 C16 C15 179.08(17) . . . . ?

loop_
_cod_related_entry_id
_cod_related_entry_database
_cod_related_entry_code
1 ChemSpider 30659209
